data_7106682
loop_
_publ_author_name
'Yunshan Sun'
'Christian Koehler'
'Runyu Tan'
'Vincent T. Annibale'
'Datong Song'

_publ_section_title
;
 Ester hydrogenation catalyzed by Ru-CNN pincer complexes
;
_journal_name_full Chem.Commun.
_journal_page_first 8349
_journal_paper_doi 10.1039/c1cc12601f
_journal_volume 47
_journal_year 2011
_chemical_formula_sum 'C23 H31 Br N4'
_chemical_formula_weight 443.43
_chemical_name_systematic
;
?
;
_space_group_IT_number 14
_symmetry_cell_setting monoclinic
_symmetry_space_group_name_Hall '-P 2ybc'
_symmetry_space_group_name_H-M 'P 1 21/c 1'
_atom_sites_solution_hydrogens geom
_atom_sites_solution_primary direct
_atom_sites_solution_secondary difmap
_audit_creation_method SHELXL-97
_cell_angle_alpha 90.00
_cell_angle_beta 108.4310(10)
_cell_angle_gamma 90.00
_cell_formula_units_Z 4
_cell_length_a 8.9717(2)
_cell_length_b 27.7991(8)
_cell_length_c 9.8235(2)
_cell_measurement_reflns_used 17718
_cell_measurement_temperature 150(2)
_cell_measurement_theta_max 25.00
_cell_measurement_theta_min 2.30
_cell_volume 2324.36(10)
_computing_structure_refinement 'SHELXL-97 (Sheldrick, 2008)'
_computing_structure_solution 'SHELXS-97 (Sheldrick, 2008)'
_diffrn_ambient_temperature 150(2)
_diffrn_measured_fraction_theta_full 1.000
_diffrn_measured_fraction_theta_max 1.000
_diffrn_radiation_monochromator graphite
_diffrn_radiation_source 'fine-focus sealed tube'
_diffrn_radiation_type MoK\a
_diffrn_radiation_wavelength 0.71073
_diffrn_reflns_av_R_equivalents 0.0381
_diffrn_reflns_av_sigmaI/netI 0.0340
_diffrn_reflns_limit_h_max 10
_diffrn_reflns_limit_h_min -9
_diffrn_reflns_limit_k_max 33
_diffrn_reflns_limit_k_min -33
_diffrn_reflns_limit_l_max 11
_diffrn_reflns_limit_l_min -11
_diffrn_reflns_number 17718
_diffrn_reflns_theta_full 25.00
_diffrn_reflns_theta_max 25.00
_diffrn_reflns_theta_min 2.30
_exptl_absorpt_coefficient_mu 1.783
_exptl_absorpt_correction_T_max 0.7456
_exptl_absorpt_correction_T_min 0.6446
_exptl_absorpt_correction_type multi-scan
_exptl_absorpt_process_details 'Bruker Apex 2'
_exptl_crystal_colour colorless
_exptl_crystal_density_diffrn 1.267
_exptl_crystal_density_method 'not measured'
_exptl_crystal_F_000 928
_exptl_crystal_size_max 0.3
_exptl_crystal_size_mid 0.135
_exptl_crystal_size_min 0.0875
_refine_diff_density_max 0.288
_refine_diff_density_min -0.272
_refine_diff_density_rms 0.051
_refine_ls_extinction_method none
_refine_ls_goodness_of_fit_ref 1.017
_refine_ls_hydrogen_treatment constr
_refine_ls_matrix_type full
_refine_ls_number_parameters 255
_refine_ls_number_reflns 4087
_refine_ls_number_restraints 0
_refine_ls_restrained_S_all 1.017
_refine_ls_R_factor_all 0.0405
_refine_ls_R_factor_gt 0.0294
_refine_ls_shift/su_max 0.001
_refine_ls_shift/su_mean 0.000
_refine_ls_structure_factor_coef Fsqd
_refine_ls_weighting_details 'calc w=1/[\s^2^(Fo^2^)+(0.0302P)^2^+1.1361P] where P=(Fo^2^+2Fc^2^)/3'
_refine_ls_weighting_scheme calc
_refine_ls_wR_factor_gt 0.0653
_refine_ls_wR_factor_ref 0.0694
_reflns_number_gt 3402
_reflns_number_total 4087
_reflns_threshold_expression >2sigma(I)
_cod_data_source_file c1cc12601f.txt
_cod_data_source_block 1bHBr
_cod_original_sg_symbol_H-M P2(1)/c
_cod_database_code 7106682

loop_
_symmetry_equiv_pos_as_xyz
'x, y, z'
'-x, y+1/2, -z+1/2'
'-x, -y, -z'
'x, -y-1/2, z-1/2'

loop_
_atom_site_label
_atom_site_type_symbol
_atom_site_fract_x
_atom_site_fract_y
_atom_site_fract_z
_atom_site_U_iso_or_equiv
_atom_site_adp_type
_atom_site_occupancy
_atom_site_symmetry_multiplicity
_atom_site_calc_flag
_atom_site_refinement_flags
_atom_site_disorder_assembly
_atom_site_disorder_group
Br1 Br 0.84089(2) 0.052738(9) 0.21893(2) 0.02624(8) Uani 1 1 d . . .
N1 N 1.0619(3) 0.26239(8) -0.2832(2) 0.0501(6) Uani 1 1 d . . .
N2 N 1.0391(2) 0.14131(7) -0.13813(19) 0.0277(4) Uani 1 1 d . . .
N3 N 1.1813(2) 0.05873(7) 0.04860(18) 0.0213(4) Uani 1 1 d . . .
N4 N 1.35356(19) 0.07114(7) 0.25571(18) 0.0210(4) Uani 1 1 d . . .
C1 C 0.7813(4) 0.28524(14) -0.3833(4) 0.0741(11) Uani 1 1 d . . .
H1A H 0.7096 0.3128 -0.3997 0.111 Uiso 1 1 calc R A .
H1B H 0.7507 0.2614 -0.3235 0.111 Uiso 1 1 calc R . .
H1C H 0.7759 0.2707 -0.4756 0.111 Uiso 1 1 calc R . .
C2 C 0.9472(4) 0.30199(10) -0.3079(3) 0.0589(9) Uani 1 1 d . . .
H2A H 0.9757 0.3271 -0.3666 0.071 Uiso 1 1 calc R . .
H2B H 0.9521 0.3165 -0.2146 0.071 Uiso 1 1 calc R . .
C3 C 1.3307(9) 0.2426(3) -0.2085(9) 0.072(2) Uiso 0.50 1 d P A 1
H3A H 1.4347 0.2572 -0.1670 0.107 Uiso 0.50 1 calc PR A 1
H3B H 1.3224 0.2288 -0.3024 0.107 Uiso 0.50 1 calc PR A 1
H3C H 1.3163 0.2172 -0.1447 0.107 Uiso 0.50 1 calc PR A 1
C3A C 1.3485(8) 0.2400(3) -0.2718(8) 0.0588(18) Uiso 0.50 1 d P B 2
H3AA H 1.4534 0.2535 -0.2564 0.088 Uiso 0.50 1 calc PR B 2
H3AB H 1.3103 0.2255 -0.3675 0.088 Uiso 0.50 1 calc PR B 2
H3AC H 1.3535 0.2154 -0.1991 0.088 Uiso 0.50 1 calc PR B 2
C4 C 1.2008(9) 0.2821(3) -0.2268(9) 0.066(2) Uiso 0.50 1 d P A 1
H4A H 1.2089 0.2962 -0.1322 0.079 Uiso 0.50 1 calc PR A 1
H4B H 1.2158 0.3081 -0.2900 0.079 Uiso 0.50 1 calc PR A 1
C4A C 1.2386(8) 0.2792(3) -0.2603(8) 0.0486(17) Uiso 0.50 1 d P B 2
H4AA H 1.2372 0.3043 -0.3323 0.058 Uiso 0.50 1 calc PR B 2
H4AB H 1.2804 0.2942 -0.1642 0.058 Uiso 0.50 1 calc PR B 2
C5 C 1.0403(4) 0.22675(10) -0.1818(3) 0.0558(9) Uani 1 1 d . A .
H5A H 0.9413 0.2339 -0.1613 0.067 Uiso 1 1 calc R . .
H5B H 1.1277 0.2297 -0.0906 0.067 Uiso 1 1 calc R . .
C6 C 1.0343(3) 0.17559(9) -0.2350(2) 0.0301(5) Uani 1 1 d . . .
C7 C 1.0191(3) 0.16506(9) -0.3773(2) 0.0300(5) Uani 1 1 d . A .
H7A H 1.0141 0.1902 -0.4441 0.036 Uiso 1 1 calc R . .
C8 C 1.0114(3) 0.11779(9) -0.4198(2) 0.0292(5) Uani 1 1 d . . .
H8A H 1.0013 0.1098 -0.5163 0.035 Uiso 1 1 calc R A .
C9 C 1.0187(2) 0.08202(8) -0.3202(2) 0.0253(5) Uani 1 1 d . A .
H9A H 1.0158 0.0490 -0.3462 0.030 Uiso 1 1 calc R . .
C10 C 1.0303(2) 0.09554(8) -0.1818(2) 0.0208(5) Uani 1 1 d . . .
C11 C 1.0320(2) 0.05808(8) -0.0705(2) 0.0227(5) Uani 1 1 d . A .
H11A H 0.9439 0.0641 -0.0323 0.027 Uiso 1 1 calc R . .
H11B H 1.0164 0.0259 -0.1158 0.027 Uiso 1 1 calc R . .
C12 C 1.3240(3) 0.04280(9) 0.0408(2) 0.0292(6) Uani 1 1 d . . .
H12A H 1.3428 0.0290 -0.0407 0.035 Uiso 1 1 calc R . .
C13 C 1.4315(3) 0.05046(9) 0.1696(2) 0.0289(5) Uani 1 1 d . . .
H13A H 1.5403 0.0431 0.1963 0.035 Uiso 1 1 calc R . .
C14 C 1.2026(2) 0.07591(8) 0.1787(2) 0.0205(5) Uani 1 1 d . . .
H14A H 1.1233 0.0895 0.2120 0.025 Uiso 1 1 calc R . .
C15 C 1.4194(2) 0.08223(8) 0.4072(2) 0.0233(5) Uani 1 1 d . . .
C16 C 1.5303(2) 0.11883(9) 0.4491(2) 0.0277(5) Uani 1 1 d . . .
C17 C 1.5889(3) 0.12867(10) 0.5956(3) 0.0362(6) Uani 1 1 d . . .
H17A H 1.6654 0.1533 0.6279 0.043 Uiso 1 1 calc R . .
C18 C 1.5397(3) 0.10379(11) 0.6957(3) 0.0387(6) Uani 1 1 d . . .
C19 C 1.4312(3) 0.06706(10) 0.6479(2) 0.0342(6) Uani 1 1 d . . .
H19A H 1.3978 0.0496 0.7161 0.041 Uiso 1 1 calc R . .
C20 C 1.3697(2) 0.05494(9) 0.5038(2) 0.0271(5) Uani 1 1 d . . .
C21 C 1.5888(3) 0.14616(9) 0.3437(3) 0.0354(6) Uani 1 1 d . . .
H21A H 1.6399 0.1759 0.3884 0.053 Uiso 1 1 calc R . .
H21B H 1.5000 0.1540 0.2585 0.053 Uiso 1 1 calc R . .
H21C H 1.6645 0.1263 0.3155 0.053 Uiso 1 1 calc R . .
C22 C 1.6022(3) 0.11634(14) 0.8534(3) 0.0599(9) Uani 1 1 d . . .
H22A H 1.6322 0.0868 0.9099 0.090 Uiso 1 1 calc R . .
H22B H 1.5206 0.1331 0.8818 0.090 Uiso 1 1 calc R . .
H22C H 1.6943 0.1372 0.8707 0.090 Uiso 1 1 calc R . .
C23 C 1.2572(3) 0.01363(9) 0.4565(2) 0.0321(6) Uani 1 1 d . . .
H23A H 1.2913 -0.0071 0.3912 0.048 Uiso 1 1 calc R . .
H23B H 1.1517 0.0260 0.4068 0.048 Uiso 1 1 calc R . .
H23C H 1.2551 -0.0050 0.5405 0.048 Uiso 1 1 calc R . .

loop_
_atom_site_aniso_label
_atom_site_aniso_U_11
_atom_site_aniso_U_22
_atom_site_aniso_U_33
_atom_site_aniso_U_23
_atom_site_aniso_U_13
_atom_site_aniso_U_12
Br1 0.01899(12) 0.03495(14) 0.02637(12) -0.00328(11) 0.00945(8) -0.00042(10)
N1 0.0798(18) 0.0232(12) 0.0426(13) 0.0023(10) 0.0127(12) -0.0080(12)
N2 0.0368(11) 0.0246(11) 0.0204(9) 0.0010(8) 0.0072(8) -0.0002(9)
N3 0.0199(9) 0.0237(10) 0.0214(9) 0.0040(8) 0.0079(7) 0.0004(8)
N4 0.0182(9) 0.0241(10) 0.0215(9) 0.0018(8) 0.0075(8) 0.0003(8)
C1 0.091(3) 0.073(3) 0.072(2) 0.015(2) 0.045(2) 0.023(2)
C2 0.113(3) 0.0278(16) 0.0413(16) 0.0050(13) 0.0319(18) 0.0083(17)
C5 0.109(3) 0.0247(15) 0.0281(14) 0.0006(12) 0.0142(15) -0.0004(16)
C6 0.0382(13) 0.0242(13) 0.0253(12) 0.0000(10) 0.0062(10) -0.0015(10)
C7 0.0395(13) 0.0266(13) 0.0225(11) 0.0062(10) 0.0078(10) -0.0027(11)
C8 0.0362(13) 0.0335(15) 0.0185(11) -0.0028(10) 0.0096(10) -0.0034(11)
C9 0.0285(12) 0.0222(13) 0.0255(12) -0.0021(10) 0.0088(9) -0.0011(10)
C10 0.0164(10) 0.0233(13) 0.0214(11) 0.0008(9) 0.0039(8) -0.0019(9)
C11 0.0180(10) 0.0261(13) 0.0225(11) 0.0010(10) 0.0041(9) -0.0023(9)
C12 0.0235(12) 0.0395(16) 0.0278(12) -0.0028(11) 0.0125(10) 0.0039(10)
C13 0.0202(11) 0.0378(14) 0.0306(12) 0.0010(11) 0.0106(9) 0.0043(10)
C14 0.0179(11) 0.0230(12) 0.0217(11) 0.0034(9) 0.0081(9) 0.0001(9)
C15 0.0174(10) 0.0293(13) 0.0228(11) 0.0004(10) 0.0058(9) 0.0046(10)
C16 0.0192(11) 0.0290(14) 0.0349(13) -0.0017(11) 0.0084(9) 0.0031(10)
C17 0.0213(12) 0.0436(17) 0.0399(14) -0.0115(12) 0.0042(10) -0.0017(11)
C18 0.0289(13) 0.0570(19) 0.0270(13) -0.0042(12) 0.0042(10) 0.0106(13)
C19 0.0273(13) 0.0513(18) 0.0247(12) 0.0066(11) 0.0092(10) 0.0074(12)
C20 0.0193(11) 0.0349(14) 0.0277(12) 0.0054(11) 0.0083(9) 0.0073(10)
C21 0.0306(13) 0.0306(15) 0.0469(15) -0.0021(12) 0.0149(11) -0.0062(11)
C22 0.0475(17) 0.094(3) 0.0311(15) -0.0126(16) 0.0030(13) 0.0052(17)
C23 0.0259(12) 0.0383(15) 0.0327(13) 0.0105(11) 0.0102(10) 0.0001(11)

loop_
_atom_type_symbol
_atom_type_description
_atom_type_scat_dispersion_real
_atom_type_scat_dispersion_imag
_atom_type_scat_source
C C 0.0033 0.0016 'International Tables Vol C Tables 4.2.6.8 and 6.1.1.4'
H H 0.0000 0.0000 'International Tables Vol C Tables 4.2.6.8 and 6.1.1.4'
N N 0.0061 0.0033 'International Tables Vol C Tables 4.2.6.8 and 6.1.1.4'
Br Br -0.2901 2.4595 'International Tables Vol C Tables 4.2.6.8 and 6.1.1.4'

loop_
_geom_angle_atom_site_label_1
_geom_angle_atom_site_label_2
_geom_angle_atom_site_label_3
_geom_angle
_geom_angle_site_symmetry_1
_geom_angle_site_symmetry_3
_geom_angle_publ_flag
C4 N1 C5 107.9(4) . . ?
C4 N1 C2 106.1(4) . . ?
C5 N1 C2 112.5(2) . . ?
C5 N1 C4A 116.2(3) . . ?
C2 N1 C4A 114.4(3) . . ?
C10 N2 C6 117.68(18) . . ?
C14 N3 C12 108.49(18) . . ?
C14 N3 C11 126.12(18) . . ?
C12 N3 C11 125.37(18) . . ?
C14 N4 C13 108.30(18) . . ?
C14 N4 C15 124.93(17) . . ?
C13 N4 C15 126.58(17) . . ?
N1 C2 C1 112.2(3) . . ?
N1 C4 C3 109.2(6) . . ?
C3A C4A N1 115.0(5) . . ?
N1 C5 C6 113.6(2) . . ?
N2 C6 C7 122.4(2) . . ?
N2 C6 C5 115.8(2) . . ?
C7 C6 C5 121.8(2) . . ?
C8 C7 C6 119.0(2) . . ?
C7 C8 C9 119.1(2) . . ?
C8 C9 C10 118.2(2) . . ?
N2 C10 C9 123.6(2) . . ?
N2 C10 C11 116.02(18) . . ?
C9 C10 C11 120.4(2) . . ?
N3 C11 C10 111.42(17) . . ?
C13 C12 N3 107.4(2) . . ?
C12 C13 N4 106.94(19) . . ?
N3 C14 N4 108.86(18) . . ?
C16 C15 C20 123.4(2) . . ?
C16 C15 N4 118.69(19) . . ?
C20 C15 N4 117.95(19) . . ?
C15 C16 C17 116.7(2) . . ?
C15 C16 C21 122.5(2) . . ?
C17 C16 C21 120.7(2) . . ?
C18 C17 C16 122.3(2) . . ?
C17 C18 C19 118.4(2) . . ?
C17 C18 C22 121.0(3) . . ?
C19 C18 C22 120.7(3) . . ?
C18 C19 C20 122.3(2) . . ?
C19 C20 C15 116.9(2) . . ?
C19 C20 C23 120.8(2) . . ?
C15 C20 C23 122.3(2) . . ?

loop_
_geom_bond_atom_site_label_1
_geom_bond_atom_site_label_2
_geom_bond_distance
_geom_bond_site_symmetry_2
_geom_bond_publ_flag
N1 C4 1.313(8) . ?
N1 C5 1.461(3) . ?
N1 C2 1.473(4) . ?
N1 C4A 1.599(7) . ?
N2 C10 1.337(3) . ?
N2 C6 1.338(3) . ?
N3 C14 1.321(3) . ?
N3 C12 1.380(3) . ?
N3 C11 1.474(3) . ?
N4 C14 1.333(3) . ?
N4 C13 1.381(3) . ?
N4 C15 1.450(3) . ?
C1 C2 1.512(5) . ?
C3 C4 1.569(11) . ?
C3A C4A 1.498(10) . ?
C5 C6 1.510(3) . ?
C6 C7 1.393(3) . ?
C7 C8 1.374(3) . ?
C8 C9 1.382(3) . ?
C9 C10 1.382(3) . ?
C10 C11 1.507(3) . ?
C12 C13 1.343(3) . ?
C15 C16 1.391(3) . ?
C15 C20 1.394(3) . ?
C16 C17 1.395(3) . ?
C16 C21 1.506(3) . ?
C17 C18 1.383(4) . ?
C18 C19 1.386(4) . ?
C18 C22 1.512(3) . ?
C19 C20 1.388(3) . ?
C20 C23 1.503(3) . ?
